data_4083980
loop_
_publ_author_name
'Prakash, Om'
'Joshi, Hemant'
'Sharma, Kamal Nayan'
'Gupta, Pancham Lal'
'Singh, Ajai K.'

_publ_section_title
;
 Transfer Hydrogenation (pH Independent) of Ketones and Aldehydes in Water
 with Glycerol: Ru, Rh, and Ir Catalysts with a COOH Group near the Metal
 on a (Phenylthio)methyl-2-pyridine Scaffold
;
_journal_issue 14
_journal_name_full Organometallics
_journal_page_first 3804
_journal_paper_doi 10.1021/om500515z
_journal_volume 33
_journal_year 2014
_chemical_formula_moiety 'C19 H17 Cl N O2 Ru S, F6 P'
_chemical_formula_sum 'C19 H17 Cl F6 N O2 P Ru S'
_chemical_formula_weight 604.90
_chemical_name_systematic
; 
 ? 
;
_space_group_IT_number 14
_symmetry_cell_setting monoclinic
_symmetry_space_group_name_Hall '-P 2ybc'
_symmetry_space_group_name_H-M 'P 1 21/c 1'
_atom_sites_solution_hydrogens geom
_atom_sites_solution_primary direct
_atom_sites_solution_secondary difmap
_audit_creation_method SHELXL-97
_cell_angle_alpha 90.00
_cell_angle_beta 110.395(2)
_cell_angle_gamma 90.00
_cell_formula_units_Z 4
_cell_length_a 13.0707(2)
_cell_length_b 12.7934(2)
_cell_length_c 13.4088(2)
_cell_measurement_temperature 150(2)
_cell_volume 2101.64(6)
_computing_structure_refinement 'SHELXL-97 (Sheldrick, 1997)'
_computing_structure_solution 'SHELXS-97 (Sheldrick, 1990)'
_diffrn_ambient_temperature 150(2)
_diffrn_measured_fraction_theta_full 0.999
_diffrn_measured_fraction_theta_max 0.999
_diffrn_radiation_monochromator graphite
_diffrn_radiation_source 'fine-focus sealed tube'
_diffrn_radiation_type MoK\a
_diffrn_radiation_wavelength 0.71073
_diffrn_reflns_av_R_equivalents 0.0176
_diffrn_reflns_av_sigmaI/netI 0.0123
_diffrn_reflns_limit_h_max 15
_diffrn_reflns_limit_h_min -15
_diffrn_reflns_limit_k_max 15
_diffrn_reflns_limit_k_min -15
_diffrn_reflns_limit_l_max 15
_diffrn_reflns_limit_l_min -15
_diffrn_reflns_number 16614
_diffrn_reflns_theta_full 24.99
_diffrn_reflns_theta_max 24.99
_diffrn_reflns_theta_min 3.08
_exptl_absorpt_coefficient_mu 1.120
_exptl_absorpt_correction_T_max 0.9677
_exptl_absorpt_correction_T_min 0.9512
_exptl_absorpt_correction_type multi-scan
_exptl_absorpt_process_details '(SADABS; Sheldrick, 1996)'
_exptl_crystal_colour orange
_exptl_crystal_density_diffrn 1.912
_exptl_crystal_density_meas 1.912
_exptl_crystal_density_method 'not measured'
_exptl_crystal_description block
_exptl_crystal_F_000 1200.0
_exptl_crystal_size_max 0.26
_exptl_crystal_size_mid 0.21
_exptl_crystal_size_min 0.17
_refine_diff_density_max 0.788
_refine_diff_density_min -0.634
_refine_diff_density_rms 0.097
_refine_ls_extinction_method none
_refine_ls_goodness_of_fit_ref 1.066
_refine_ls_hydrogen_treatment constr
_refine_ls_matrix_type full
_refine_ls_number_parameters 290
_refine_ls_number_reflns 3688
_refine_ls_number_restraints 0
_refine_ls_restrained_S_all 1.066
_refine_ls_R_factor_all 0.0257
_refine_ls_R_factor_gt 0.0251
_refine_ls_shift/su_max 0.001
_refine_ls_shift/su_mean 0.000
_refine_ls_structure_factor_coef Fsqd
_refine_ls_weighting_details 'calc w=1/[\s^2^(Fo^2^)+(0.0305P)^2^+3.6917P] where P=(Fo^2^+2Fc^2^)/3'
_refine_ls_weighting_scheme calc
_refine_ls_wR_factor_gt 0.0632
_refine_ls_wR_factor_ref 0.0636
_reflns_number_gt 3573
_reflns_number_total 3688
_reflns_threshold_expression >2sigma(I)
_cod_duplicate_entry 4083977
_cod_data_source_file om500515z_si_002.cif
_cod_data_source_block iitd004
_cod_depositor_comments
;
The following automatic conversions were performed:
'__symmetry_cell_setting' tag replaced with '_symmetry_cell_setting'.

Automatic conversion script
Id: cif_correct_tags 1440 2010-10-19 06:21:57Z saulius 

 Adding full bibliography for 4083977--4083980.cif.
;
_cod_original_sg_symbol_H-M 'P 21/c'
_cod_database_code 4083980

loop_
_symmetry_equiv_pos_as_xyz
'x, y, z'
'-x, y+1/2, -z+1/2'
'-x, -y, -z'
'x, -y-1/2, z-1/2'

loop_
_atom_site_label
_atom_site_type_symbol
_atom_site_fract_x
_atom_site_fract_y
_atom_site_fract_z
_atom_site_U_iso_or_equiv
_atom_site_adp_type
_atom_site_occupancy
_atom_site_symmetry_multiplicity
_atom_site_calc_flag
_atom_site_refinement_flags
Ru1 Ru 0.328228(14) 0.308688(14) 0.522197(14) 0.01251(8) Uani 1 1 d .
S1 S 0.15390(5) 0.22545(5) 0.43912(4) 0.01604(13) Uani 1 1 d .
P1 P 0.24414(6) 0.74793(6) 0.67943(6) 0.03050(18) Uani 1 1 d .
F5 F 0.35610(16) 0.71855(18) 0.66114(17) 0.0518(5) Uani 1 1 d .
F3 F 0.20478(17) 0.8111(2) 0.57177(18) 0.0671(7) Uani 1 1 d .
O1 O 0.05998(14) 0.39559(14) 0.47985(14) 0.0247(4) Uani 1 1 d .
F6 F 0.13227(16) 0.77506(19) 0.69383(19) 0.0582(6) Uani 1 1 d .
O2 O -0.01426(18) 0.41863(16) 0.60508(16) 0.0341(5) Uani 1 1 d .
H2 H -0.0286 0.4780 0.5769 0.051 Uiso 1 1 calc R
C11 C 0.4397(3) -0.0552(2) 0.5891(3) 0.0350(7) Uani 1 1 d .
H11 H 0.4614 -0.1261 0.6030 0.042 Uiso 1 1 calc R
C9 C 0.3137(2) 0.07395(19) 0.4892(2) 0.0191(5) Uani 1 1 d .
C4 C 0.0149(2) 0.1103(2) 0.6908(2) 0.0240(6) Uani 1 1 d .
H4 H -0.0148 0.0866 0.7421 0.029 Uiso 1 1 calc R
C3 C 0.0704(2) 0.0418(2) 0.6486(2) 0.0222(5) Uani 1 1 d .
H3 H 0.0792 -0.0290 0.6713 0.027 Uiso 1 1 calc R
F1 F 0.2860(2) 0.6910(3) 0.7909(2) 0.0934(11) Uani 1 1 d .
F2 F 0.3012(2) 0.8521(2) 0.7367(2) 0.0796(8) Uani 1 1 d .
C17 C 0.3524(2) 0.4789(2) 0.5399(2) 0.0253(6) Uani 1 1 d .
H17 H 0.3232 0.5179 0.5889 0.030 Uiso 1 1 calc R
F4 F 0.1913(2) 0.6446(2) 0.6200(3) 0.0976(11) Uani 1 1 d .
C6 C 0.04594(19) 0.2494(2) 0.58308(19) 0.0190(5) Uani 1 1 d .
C12 C 0.5029(2) 0.0232(2) 0.6502(2) 0.0307(6) Uani 1 1 d .
H12 H 0.5695 0.0071 0.7058 0.037 Uiso 1 1 calc R
C5 C 0.0026(2) 0.2135(2) 0.6581(2) 0.0225(5) Uani 1 1 d .
H5 H -0.0359 0.2604 0.6872 0.027 Uiso 1 1 calc R
N1 N 0.37522(16) 0.15112(16) 0.55030(16) 0.0168(4) Uani 1 1 d .
C10 C 0.3443(2) -0.0299(2) 0.5072(2) 0.0282(6) Uani 1 1 d .
H10 H 0.3003 -0.0832 0.4637 0.034 Uiso 1 1 calc R
C1 C 0.10167(19) 0.17916(19) 0.53886(18) 0.0166(5) Uani 1 1 d .
C2 C 0.11379(19) 0.0758(2) 0.57285(19) 0.0196(5) Uani 1 1 d .
H2A H 0.1519 0.0280 0.5443 0.024 Uiso 1 1 calc R
C19 C 0.3166(2) 0.38588(19) 0.37197(19) 0.0199(5) Uani 1 1 d .
H19 H 0.2619 0.3605 0.3036 0.024 Uiso 1 1 calc R
C15 C 0.4888(2) 0.35726(19) 0.51984(19) 0.0195(5) Uani 1 1 d .
H15 H 0.5539 0.3117 0.5538 0.023 Uiso 1 1 calc R
C16 C 0.4558(2) 0.4277(2) 0.5824(2) 0.0229(5) Uani 1 1 d .
H16 H 0.4978 0.4318 0.6605 0.028 Uiso 1 1 calc R
C13 C 0.4683(2) 0.1257(2) 0.6299(2) 0.0235(5) Uani 1 1 d .
H13 H 0.5113 0.1796 0.6733 0.028 Uiso 1 1 calc R
C8 C 0.2110(2) 0.1080(2) 0.40347(19) 0.0207(5) Uani 1 1 d .
H8A H 0.1565 0.0510 0.3890 0.025 Uiso 1 1 calc R
H8B H 0.2265 0.1210 0.3374 0.025 Uiso 1 1 calc R
C14 C 0.4186(2) 0.33608(19) 0.41372(19) 0.0184(5) Uani 1 1 d .
H14 H 0.4352 0.2757 0.3745 0.022 Uiso 1 1 calc R
C18 C 0.2838(2) 0.45925(19) 0.4354(2) 0.0230(5) Uani 1 1 d .
H18 H 0.2063 0.4837 0.4112 0.028 Uiso 1 1 calc R
C7 C 0.0314(2) 0.3606(2) 0.5509(2) 0.0219(5) Uani 1 1 d .
Cl1 Cl 0.30772(5) 0.30676(5) 0.69204(4) 0.02056(14) Uani 1 1 d .

loop_
_atom_site_aniso_label
_atom_site_aniso_U_11
_atom_site_aniso_U_22
_atom_site_aniso_U_33
_atom_site_aniso_U_23
_atom_site_aniso_U_13
_atom_site_aniso_U_12
Ru1 0.01363(11) 0.01244(11) 0.01238(11) 0.00062(6) 0.00569(8) -0.00092(6)
S1 0.0141(3) 0.0206(3) 0.0137(3) 0.0001(2) 0.0051(2) -0.0015(2)
P1 0.0186(3) 0.0368(4) 0.0352(4) 0.0106(3) 0.0083(3) 0.0008(3)
F5 0.0323(10) 0.0694(14) 0.0575(13) 0.0071(11) 0.0204(9) 0.0113(10)
F3 0.0363(11) 0.105(2) 0.0560(13) 0.0432(13) 0.0116(10) 0.0049(11)
O1 0.0249(9) 0.0264(10) 0.0285(10) 0.0063(8) 0.0165(8) 0.0073(8)
F6 0.0363(11) 0.0792(15) 0.0711(14) 0.0282(12) 0.0339(10) 0.0165(11)
O2 0.0491(13) 0.0280(11) 0.0366(11) 0.0065(9) 0.0295(10) 0.0136(9)
C11 0.0439(18) 0.0235(14) 0.0525(19) 0.0160(13) 0.0356(16) 0.0151(13)
C9 0.0227(12) 0.0163(12) 0.0265(12) -0.0010(10) 0.0188(10) -0.0023(10)
C4 0.0222(13) 0.0325(15) 0.0186(12) 0.0007(11) 0.0089(10) -0.0078(11)
C3 0.0213(12) 0.0224(13) 0.0212(12) 0.0012(10) 0.0052(10) -0.0077(10)
F1 0.0493(14) 0.153(3) 0.0836(18) 0.0835(19) 0.0304(13) 0.0327(15)
F2 0.0752(17) 0.0801(18) 0.0868(19) -0.0392(15) 0.0324(15) -0.0276(14)
C17 0.0392(15) 0.0127(12) 0.0335(14) -0.0028(10) 0.0248(12) -0.0069(11)
F4 0.0603(16) 0.0568(16) 0.176(3) -0.0435(19) 0.0419(19) -0.0202(13)
C6 0.0128(11) 0.0258(13) 0.0167(11) 0.0004(10) 0.0030(9) -0.0010(10)
C12 0.0278(14) 0.0361(16) 0.0352(15) 0.0189(13) 0.0199(12) 0.0136(12)
C5 0.0193(12) 0.0308(14) 0.0190(12) -0.0020(11) 0.0086(10) -0.0008(11)
N1 0.0172(10) 0.0158(10) 0.0200(10) 0.0035(8) 0.0098(8) 0.0008(8)
C10 0.0381(16) 0.0173(13) 0.0424(16) -0.0007(11) 0.0306(14) -0.0019(11)
C1 0.0110(11) 0.0236(13) 0.0144(11) -0.0007(9) 0.0032(9) -0.0038(9)
C2 0.0162(12) 0.0230(13) 0.0197(12) -0.0022(10) 0.0062(10) -0.0046(10)
C19 0.0228(12) 0.0193(12) 0.0190(12) 0.0064(10) 0.0091(10) -0.0010(10)
C15 0.0164(12) 0.0208(12) 0.0232(12) 0.0047(10) 0.0092(10) -0.0050(9)
C16 0.0288(14) 0.0210(13) 0.0214(12) -0.0023(10) 0.0118(11) -0.0130(11)
C13 0.0186(12) 0.0296(14) 0.0235(13) 0.0096(11) 0.0089(10) 0.0032(10)
C8 0.0242(13) 0.0219(13) 0.0200(12) -0.0075(10) 0.0128(10) -0.0073(10)
C14 0.0223(12) 0.0169(12) 0.0199(12) 0.0021(10) 0.0122(10) -0.0009(10)
C18 0.0247(13) 0.0175(12) 0.0322(14) 0.0095(10) 0.0166(11) 0.0040(10)
C7 0.0171(12) 0.0264(13) 0.0225(12) 0.0006(10) 0.0073(10) 0.0036(10)
Cl1 0.0236(3) 0.0264(3) 0.0130(3) -0.0011(2) 0.0081(2) -0.0060(2)

loop_
_atom_type_symbol
_atom_type_description
_atom_type_scat_dispersion_real
_atom_type_scat_dispersion_imag
_atom_type_scat_source
C C 0.0033 0.0016 'International Tables Vol C Tables 4.2.6.8 and 6.1.1.4'
H H 0.0000 0.0000 'International Tables Vol C Tables 4.2.6.8 and 6.1.1.4'
N N 0.0061 0.0033 'International Tables Vol C Tables 4.2.6.8 and 6.1.1.4'
O O 0.0106 0.0060 'International Tables Vol C Tables 4.2.6.8 and 6.1.1.4'
Cl Cl 0.1484 0.1585 'International Tables Vol C Tables 4.2.6.8 and 6.1.1.4'
P P 0.1023 0.0942 'International Tables Vol C Tables 4.2.6.8 and 6.1.1.4'
F F 0.0171 0.0103 'International Tables Vol C Tables 4.2.6.8 and 6.1.1.4'
Ru Ru -1.2594 0.8363 'International Tables Vol C Tables 4.2.6.8 and 6.1.1.4'
S S 0.1246 0.1234 'International Tables Vol C Tables 4.2.6.8 and 6.1.1.4'

loop_
_geom_angle_atom_site_label_1
_geom_angle_atom_site_label_2
_geom_angle_atom_site_label_3
_geom_angle
N1 Ru1 C16 117.54(9)
N1 Ru1 C14 94.63(8)
C16 Ru1 C14 67.53(9)
N1 Ru1 C15 93.03(8)
C16 Ru1 C15 37.10(10)
C14 Ru1 C15 37.81(9)
N1 Ru1 C19 121.13(8)
C16 Ru1 C19 80.02(9)
C14 Ru1 C19 37.29(9)
C15 Ru1 C19 67.80(9)
N1 Ru1 C17 155.11(10)
C16 Ru1 C17 37.97(10)
C14 Ru1 C17 79.85(9)
C15 Ru1 C17 67.69(10)
C19 Ru1 C17 67.44(10)
N1 Ru1 C18 158.79(9)
C16 Ru1 C18 67.50(10)
C14 Ru1 C18 67.52(9)
C15 Ru1 C18 79.87(9)
C19 Ru1 C18 37.71(9)
C17 Ru1 C18 36.86(10)
N1 Ru1 Cl1 86.67(6)
C16 Ru1 Cl1 88.85(7)
C14 Ru1 Cl1 154.03(7)
C15 Ru1 Cl1 116.24(7)
C19 Ru1 Cl1 152.14(7)
C17 Ru1 Cl1 88.10(7)
C18 Ru1 Cl1 114.43(7)
N1 Ru1 S1 80.16(6)
C16 Ru1 S1 162.29(7)
C14 Ru1 S1 113.86(7)
C15 Ru1 S1 150.71(7)
C19 Ru1 S1 91.28(7)
C17 Ru1 S1 124.36(8)
C18 Ru1 S1 96.23(7)
Cl1 Ru1 S1 91.95(2)
C1 S1 C8 102.73(11)
C1 S1 Ru1 110.15(8)
C8 S1 Ru1 94.50(8)
F4 P1 F3 91.22(18)
F4 P1 F6 89.14(15)
F3 P1 F6 88.78(12)
F4 P1 F1 92.1(2)
F3 P1 F1 176.62(18)
F6 P1 F1 90.91(12)
F4 P1 F2 177.47(16)
F3 P1 F2 87.79(16)
F6 P1 F2 93.16(14)
F1 P1 F2 88.87(18)
F4 P1 F5 89.33(14)
F3 P1 F5 90.24(12)
F6 P1 F5 178.17(14)
F1 P1 F5 90.17(12)
F2 P1 F5 88.34(14)
C12 C11 C10 119.4(3)
N1 C9 C10 121.3(2)
N1 C9 C8 115.9(2)
C10 C9 C8 122.8(2)
C3 C4 C5 119.8(2)
C4 C3 C2 120.4(2)
C18 C17 C16 120.3(2)
C18 C17 Ru1 72.30(14)
C16 C17 Ru1 70.73(14)
C5 C6 C1 119.5(2)
C5 C6 C7 119.0(2)
C1 C6 C7 121.5(2)
C11 C12 C13 119.2(3)
C4 C5 C6 120.8(2)
C13 N1 C9 119.0(2)
C13 N1 Ru1 119.98(18)
C9 N1 Ru1 121.04(16)
C11 C10 C9 119.3(3)
C2 C1 C6 119.0(2)
C2 C1 S1 121.82(19)
C6 C1 S1 119.17(18)
C1 C2 C3 120.5(2)
C14 C19 C18 120.0(2)
C14 C19 Ru1 71.26(13)
C18 C19 Ru1 71.90(14)
C16 C15 C14 119.7(2)
C16 C15 Ru1 71.25(14)
C14 C15 Ru1 71.03(13)
C15 C16 C17 120.2(2)
C15 C16 Ru1 71.65(14)
C17 C16 Ru1 71.29(14)
N1 C13 C12 121.8(3)
C9 C8 S1 112.33(17)
C19 C14 C15 120.2(2)
C19 C14 Ru1 71.45(14)
C15 C14 Ru1 71.15(13)
C17 C18 C19 119.6(2)
C17 C18 Ru1 70.84(14)
C19 C18 Ru1 70.38(13)
O1 C7 O2 122.9(2)
O1 C7 C6 122.4(2)
O2 C7 C6 114.6(2)

loop_
_geom_bond_atom_site_label_1
_geom_bond_atom_site_label_2
_geom_bond_distance
Ru1 N1 2.103(2)
Ru1 C16 2.194(2)
Ru1 C14 2.198(2)
Ru1 C15 2.200(2)
Ru1 C19 2.200(2)
Ru1 C17 2.202(2)
Ru1 C18 2.221(2)
Ru1 Cl1 2.3842(6)
Ru1 S1 2.4079(6)
S1 C1 1.801(2)
S1 C8 1.814(3)
P1 F4 1.574(3)
P1 F3 1.576(2)
P1 F6 1.579(2)
P1 F1 1.579(2)
P1 F2 1.589(3)
P1 F5 1.610(2)
O1 C7 1.222(3)
O2 C7 1.318(3)
C11 C12 1.373(5)
C11 C10 1.383(4)
C9 N1 1.354(3)
C9 C10 1.384(4)
C9 C8 1.496(4)
C4 C3 1.378(4)
C4 C5 1.383(4)
C3 C2 1.394(3)
C17 C18 1.398(4)
C17 C16 1.430(4)
C6 C5 1.394(4)
C6 C1 1.411(4)
C6 C7 1.480(4)
C12 C13 1.383(4)
N1 C13 1.350(3)
C1 C2 1.389(4)
C19 C14 1.406(4)
C19 C18 1.429(4)
C15 C16 1.398(4)
C15 C14 1.425(3)
